data_1505782
loop_
_publ_author_name
'Ben-Haida, Abderrazak'
'Colquhoun, Howard M.'
'Hodge, Philip'
'Williams, David J.'

_publ_section_title
;
 Synthesis of a Catechol-Based Poly(ether ether ketone)
 (&#x201C;o-PEEK&#x201D;) by Classical Step-Growth Polymerization and by
 Entropically Driven Ring-Opening Polymerization of Macrocyclic Oligomers
;
_journal_issue 19
_journal_name_full Macromolecules
_journal_page_first 6467
_journal_paper_doi 10.1021/ma060885k
_journal_volume 39
_journal_year 2006
_chemical_formula_sum 'C40 H24.4 Cl7.6 O6'
_chemical_formula_weight 870.42
_chemical_name_systematic
; 
 ? 
;
_space_group_IT_number 13
_symmetry_cell_setting monoclinic
_symmetry_space_group_name_Hall '-P 2yc'
_symmetry_space_group_name_H-M 'P 1 2/c 1'
_atom_sites_solution_hydrogens geom
_atom_sites_solution_primary direct
_atom_sites_solution_secondary difmap
_audit_creation_method SHELXL-97
_cell_angle_alpha 90.00
_cell_angle_beta 90.397(8)
_cell_angle_gamma 90.00
_cell_formula_units_Z 4
_cell_length_a 35.831(4)
_cell_length_b 6.1603(8)
_cell_length_c 17.0632(17)
_cell_measurement_reflns_used 34
_cell_measurement_temperature 183(2)
_cell_measurement_theta_max 31.08
_cell_measurement_theta_min 11.35
_cell_volume 3766.3(7)
_computing_structure_refinement 'SHELXL-97 (Sheldrick, 1997)'
_computing_structure_solution 'SHELXS-97 (Sheldrick, 1990)'
_diffrn_ambient_temperature 183(2)
_diffrn_measured_fraction_theta_full 0.998
_diffrn_measured_fraction_theta_max 0.998
_diffrn_radiation_monochromator graphite
_diffrn_radiation_source 'fine-focus sealed tube'
_diffrn_radiation_type CuK\a
_diffrn_radiation_wavelength 1.54178
_diffrn_reflns_av_R_equivalents 0.0432
_diffrn_reflns_av_sigmaI/netI 0.0424
_diffrn_reflns_limit_h_max 40
_diffrn_reflns_limit_h_min -40
_diffrn_reflns_limit_k_max 6
_diffrn_reflns_limit_k_min -4
_diffrn_reflns_limit_l_max 19
_diffrn_reflns_limit_l_min -15
_diffrn_reflns_number 5804
_diffrn_reflns_theta_full 59.99
_diffrn_reflns_theta_max 59.99
_diffrn_reflns_theta_min 3.70
_exptl_absorpt_coefficient_mu 5.614
_exptl_absorpt_correction_T_max .7475
_exptl_absorpt_correction_T_min .3757
_exptl_absorpt_correction_type numerical
_exptl_crystal_colour Colourless
_exptl_crystal_density_diffrn 1.535
_exptl_crystal_density_method 'not measured'
_exptl_crystal_description 'Platy needles'
_exptl_crystal_F_000 1766
_exptl_crystal_size_max 1.00
_exptl_crystal_size_mid 0.13
_exptl_crystal_size_min 0.05
_refine_diff_density_max 0.392
_refine_diff_density_min -0.404
_refine_diff_density_rms 0.072
_refine_ls_extinction_coef 0.00033(8)
_refine_ls_extinction_expression Fc^*^=kFc[1+0.001xFc^2^\l^3^/sin(2\q)]^-1/4^
_refine_ls_extinction_method SHELXL
_refine_ls_goodness_of_fit_ref 1.024
_refine_ls_hydrogen_treatment mixed
_refine_ls_matrix_type full
_refine_ls_number_parameters 604
_refine_ls_number_reflns 5575
_refine_ls_number_restraints 366
_refine_ls_restrained_S_all 1.044
_refine_ls_R_factor_all 0.0866
_refine_ls_R_factor_gt 0.0579
_refine_ls_shift/su_max 0.000
_refine_ls_shift/su_mean 0.000
_refine_ls_structure_factor_coef Fsqd
_refine_ls_weighting_details 'calc w=1/[\s^2^(Fo^2^)+(0.0977P)^2^+1.1184P] where P=(Fo^2^+2Fc^2^)/3'
_refine_ls_weighting_scheme calc
_refine_ls_wR_factor_gt 0.1480
_refine_ls_wR_factor_ref 0.1627
_reflns_number_gt 3995
_reflns_number_total 5575
_reflns_threshold_expression >2sigma(I)
_cod_data_source_file ma060885ksi20060420_082517.cif
_cod_data_source_block hmc9906
_cod_depositor_comments
;
The following automatic conversions were performed:

'_symmetry_cell_setting' value 'Monoclinic' changed to 'monoclinic'
according to /home/saulius/struct/CIF-dictionaries/cif_core.dic
dictionary named 'cif_core.dic' version 2.4.1 from
2010-06-29.

'_exptl_absorpt_correction_type' value 'Numerical'
changed to 'numerical' according to
/home/saulius/struct/CIF-dictionaries/cif_core.dic dictionary named
'cif_core.dic' version 2.4.1 from 2010-06-29.

Automatic conversion script
Id: cif_fix_values 1715 2011-07-08 13:25:40Z adriana 
;
_cod_original_sg_symbol_H-M P2/c
_cod_original_formula_sum 'C40 H24.40 Cl7.60 O6'
_cod_database_code 1505782

loop_
_symmetry_equiv_pos_as_xyz
'x, y, z'
'-x, y, -z+1/2'
'-x, -y, -z'
'x, -y, z-1/2'

loop_
_atom_site_label
_atom_site_type_symbol
_atom_site_fract_x
_atom_site_fract_y
_atom_site_fract_z
_atom_site_U_iso_or_equiv
_atom_site_adp_type
_atom_site_occupancy
_atom_site_symmetry_multiplicity
_atom_site_calc_flag
_atom_site_refinement_flags
_atom_site_disorder_assembly
_atom_site_disorder_group
O1 O 0.45324(8) 0.8003(5) 0.14092(17) 0.0375(7) Uani 1 1 d . . .
C1 C 0.45875(10) 0.6040(6) 0.14942(19) 0.0245(7) Uani 1 1 d . . .
C2 C 0.43035(9) 0.4720(6) 0.18946(19) 0.0221(7) Uani 1 1 d . . .
C3 C 0.39477(10) 0.5638(6) 0.2015(2) 0.0287(8) Uani 1 1 d . . .
H3A H 0.3887 0.6977 0.1769 0.034 Uiso 1 1 calc R . .
C4 C 0.36878(10) 0.4645(7) 0.2477(2) 0.0304(8) Uani 1 1 d . . .
H4A H 0.3449 0.5286 0.2551 0.036 Uiso 1 1 calc R . .
C5 C 0.37768(10) 0.2692(6) 0.2838(2) 0.0271(8) Uani 1 1 d . . .
C6 C 0.41151(10) 0.1650(6) 0.2698(2) 0.0266(8) Uani 1 1 d . . .
H6A H 0.4166 0.0262 0.2917 0.032 Uiso 1 1 calc R . .
C7 C 0.43772(9) 0.2687(6) 0.22313(19) 0.0237(7) Uani 1 1 d . . .
H7A H 0.4611 0.2005 0.2139 0.028 Uiso 1 1 calc R . .
O8 O 0.35024(7) 0.1817(5) 0.33141(16) 0.0375(7) Uani 1 1 d . . .
C9 C 0.36021(10) 0.0520(6) 0.3949(2) 0.0264(8) Uani 1 1 d . . .
C10 C 0.34146(10) -0.1407(7) 0.4037(2) 0.0333(9) Uani 1 1 d . . .
H10A H 0.3245 -0.1880 0.3643 0.040 Uiso 1 1 calc R . .
C11 C 0.34729(11) -0.2663(7) 0.4702(2) 0.0359(9) Uani 1 1 d . . .
H11A H 0.3341 -0.3988 0.4765 0.043 Uiso 1 1 calc R . .
C12 C 0.37207(11) -0.1991(7) 0.5267(2) 0.0372(9) Uani 1 1 d . . .
H12A H 0.3763 -0.2868 0.5716 0.045 Uiso 1 1 calc R . .
C13 C 0.39109(10) -0.0028(7) 0.5187(2) 0.0310(8) Uani 1 1 d . . .
H13A H 0.4081 0.0436 0.5581 0.037 Uiso 1 1 calc R . .
C14 C 0.38497(9) 0.1238(6) 0.4528(2) 0.0259(8) Uani 1 1 d . . .
O15 O 0.39840(7) 0.3340(4) 0.44671(18) 0.0348(6) Uani 1 1 d . . .
C16 C 0.43488(10) 0.3829(6) 0.4270(2) 0.0243(7) Uani 1 1 d . . .
C17 C 0.46463(10) 0.2408(6) 0.4344(2) 0.0247(7) Uani 1 1 d . . .
H17A H 0.4612 0.1005 0.4563 0.030 Uiso 1 1 calc R . .
C18 C 0.49972(10) 0.3075(6) 0.40905(19) 0.0248(7) Uani 1 1 d . . .
H18A H 0.5203 0.2111 0.4131 0.030 Uiso 1 1 calc R . .
C19 C 0.50484(10) 0.5149(6) 0.37771(19) 0.0218(7) Uani 1 1 d . . .
C20 C 0.47420(10) 0.6554(6) 0.3732(2) 0.0265(8) Uani 1 1 d . . .
H20A H 0.4775 0.7980 0.3532 0.032 Uiso 1 1 calc R . .
C21 C 0.43931(10) 0.5906(6) 0.3974(2) 0.0264(8) Uani 1 1 d . . .
H21A H 0.4186 0.6867 0.3938 0.032 Uiso 1 1 calc R . .
O1' O 0.04774(7) 1.2797(4) 0.36047(17) 0.0370(7) Uani 1 1 d . . .
C1' C 0.04148(10) 1.0861(6) 0.3515(2) 0.0253(8) Uani 1 1 d . . .
C2' C 0.06950(9) 0.9505(6) 0.30978(19) 0.0226(7) Uani 1 1 d . . .
C3' C 0.10519(10) 1.0426(6) 0.2965(2) 0.0275(8) Uani 1 1 d . . .
H3'A H 0.1114 1.1786 0.3194 0.033 Uiso 1 1 calc R . .
C4' C 0.13071(10) 0.9381(6) 0.2511(2) 0.0282(8) Uani 1 1 d . . .
H4'A H 0.1545 1.0015 0.2426 0.034 Uiso 1 1 calc R . .
C5' C 0.12199(10) 0.7392(6) 0.2174(2) 0.0257(8) Uani 1 1 d . . .
C6' C 0.08787(10) 0.6402(6) 0.2317(2) 0.0263(8) Uani 1 1 d . . .
H6'A H 0.0824 0.5010 0.2106 0.032 Uiso 1 1 calc R . .
C7' C 0.06178(9) 0.7478(6) 0.27744(19) 0.0237(7) Uani 1 1 d . . .
H7'A H 0.0383 0.6818 0.2868 0.028 Uiso 1 1 calc R . .
O8' O 0.14929(7) 0.6465(5) 0.17111(15) 0.0338(7) Uani 1 1 d . . .
C9' C 0.13910(10) 0.5238(6) 0.1060(2) 0.0256(8) Uani 1 1 d . . .
C10' C 0.15736(10) 0.3288(6) 0.0950(2) 0.0298(8) Uani 1 1 d . . .
H10B H 0.1742 0.2763 0.1338 0.036 Uiso 1 1 calc R . .
C11' C 0.15112(11) 0.2096(7) 0.0271(2) 0.0353(9) Uani 1 1 d . . .
H11B H 0.1636 0.0754 0.0194 0.042 Uiso 1 1 calc R . .
C12' C 0.12680(11) 0.2862(7) -0.0287(2) 0.0353(9) Uani 1 1 d . . .
H12B H 0.1225 0.2036 -0.0748 0.042 Uiso 1 1 calc R . .
C13' C 0.10844(10) 0.4818(7) -0.0189(2) 0.0303(8) Uani 1 1 d . . .
H13B H 0.0916 0.5332 -0.0580 0.036 Uiso 1 1 calc R . .
C14' C 0.11488(9) 0.6020(6) 0.0485(2) 0.0248(7) Uani 1 1 d . . .
O15' O 0.10210(7) 0.8138(4) 0.05651(16) 0.0313(6) Uani 1 1 d . . .
C16' C 0.06532(9) 0.8621(6) 0.07436(19) 0.0222(7) Uani 1 1 d . . .
C17' C 0.03548(9) 0.7214(6) 0.06609(19) 0.0236(7) Uani 1 1 d . . .
H17B H 0.0390 0.5813 0.0440 0.028 Uiso 1 1 calc R . .
C18' C 0.00005(9) 0.7881(6) 0.09070(19) 0.0233(7) Uani 1 1 d . . .
H18B H -0.0205 0.6915 0.0861 0.028 Uiso 1 1 calc R . .
C19' C -0.00527(10) 0.9954(6) 0.12197(19) 0.0235(7) Uani 1 1 d . . .
C20' C 0.02532(10) 1.1370(6) 0.1267(2) 0.0270(8) Uani 1 1 d . . .
H20B H 0.0219 1.2799 0.1463 0.032 Uiso 1 1 calc R . .
C21' C 0.06047(10) 1.0708(6) 0.1030(2) 0.0263(8) Uani 1 1 d . . .
H21B H 0.0811 1.1676 0.1063 0.032 Uiso 1 1 calc R . .
C30 C 0.2750(4) 0.087(2) 0.6271(8) 0.046(5) Uani 0.418(19) 1 d PDU A 1
Cl1 Cl 0.3011(3) 0.269(2) 0.5724(8) 0.098(4) Uani 0.418(19) 1 d PDU A 1
Cl2 Cl 0.2369(3) 0.223(2) 0.6668(7) 0.087(4) Uani 0.418(19) 1 d PDU A 1
Cl3 Cl 0.3027(3) -0.032(2) 0.6985(6) 0.084(4) Uani 0.418(19) 1 d PDU A 1
Cl4 Cl 0.2583(2) -0.116(2) 0.5650(5) 0.094(3) Uani 0.418(19) 1 d PDU A 1
C30' C 0.2722(3) 0.055(2) 0.6218(6) 0.035(3) Uani 0.482(19) 1 d PDU A 2
Cl1' Cl 0.29673(18) 0.2190(13) 0.5562(5) 0.0615(19) Uani 0.482(19) 1 d PDU A 2
Cl2' Cl 0.23002(18) 0.1744(15) 0.6507(5) 0.0563(16) Uani 0.482(19) 1 d PDU A 2
Cl3' Cl 0.30084(18) 0.012(2) 0.7036(5) 0.065(2) Uani 0.482(19) 1 d PDU A 2
Cl4' Cl 0.26030(17) -0.1852(17) 0.5740(6) 0.097(3) Uani 0.482(19) 1 d PDU A 2
C30" C 0.2706(15) 0.178(5) 0.627(2) 0.042(8) Uiso 0.10 1 d PDU B 3
H30A H 0.2817 0.1000 0.6719 0.050 Uiso 0.10 1 calc PR B 3
H30B H 0.2432 0.1628 0.6292 0.050 Uiso 0.10 1 calc PR B 3
Cl1" Cl 0.2829(7) 0.451(4) 0.6302(14) 0.117(7) Uiso 0.10 1 d PDU B 3
Cl2" Cl 0.2868(6) 0.064(4) 0.5396(12) 0.094(5) Uiso 0.10 1 d PDU B 3
C40 C 0.2245(3) 0.3035(17) 0.3716(6) 0.033(4) Uani 0.56(4) 1 d PDU C 1
Cl5 Cl 0.2098(3) 0.409(3) 0.4616(6) 0.075(3) Uani 0.56(4) 1 d PDU C 1
Cl6 Cl 0.2719(2) 0.357(2) 0.3594(6) 0.060(2) Uani 0.56(4) 1 d PDU C 1
Cl7 Cl 0.1985(4) 0.4297(19) 0.2964(7) 0.057(2) Uani 0.56(4) 1 d PDU C 1
Cl8 Cl 0.2178(3) 0.0223(10) 0.3695(4) 0.0684(18) Uani 0.56(4) 1 d PDU C 1
C40' C 0.2232(4) 0.312(2) 0.3739(9) 0.035(6) Uani 0.34(4) 1 d PDU C 2
Cl5' Cl 0.2086(4) 0.369(2) 0.4689(8) 0.044(3) Uani 0.34(4) 1 d PDU C 2
Cl6' Cl 0.2676(4) 0.421(4) 0.3587(10) 0.060(3) Uani 0.34(4) 1 d PDU C 2
Cl7' Cl 0.1915(5) 0.417(2) 0.3050(9) 0.040(2) Uani 0.34(4) 1 d PDU C 2
Cl8' Cl 0.2250(6) 0.0292(17) 0.3632(8) 0.076(4) Uani 0.34(4) 1 d PDU C 2
C40" C 0.2246(15) 0.429(7) 0.376(2) 0.051(8) Uiso 0.10 1 d PDU D 3
H40A H 0.2085 0.4858 0.3333 0.061 Uiso 0.10 1 calc PR D 3
H40B H 0.2454 0.3468 0.3519 0.061 Uiso 0.10 1 calc PR D 3
Cl5" Cl 0.2425(12) 0.644(6) 0.431(3) 0.211(18) Uiso 0.10 1 d PD D 3
Cl6" Cl 0.1988(9) 0.258(5) 0.436(2) 0.149(9) Uiso 0.10 1 d PDU D 3

loop_
_atom_site_aniso_label
_atom_site_aniso_U_11
_atom_site_aniso_U_22
_atom_site_aniso_U_33
_atom_site_aniso_U_23
_atom_site_aniso_U_13
_atom_site_aniso_U_12
O1 0.0357(14) 0.0263(16) 0.0506(17) 0.0055(12) 0.0067(13) 0.0054(12)
C1 0.0280(17) 0.0239(19) 0.0214(16) 0.0001(14) -0.0009(14) 0.0015(15)
C2 0.0213(16) 0.0265(19) 0.0186(16) -0.0025(13) 0.0000(13) 0.0031(14)
C3 0.0273(18) 0.031(2) 0.0273(17) 0.0025(15) -0.0004(14) 0.0062(16)
C4 0.0222(17) 0.040(2) 0.0285(18) 0.0012(16) -0.0009(15) 0.0068(16)
C5 0.0234(17) 0.036(2) 0.0223(17) -0.0007(15) 0.0004(14) -0.0039(15)
C6 0.0275(18) 0.0259(19) 0.0264(18) 0.0034(14) 0.0004(14) 0.0005(15)
C7 0.0221(16) 0.0264(18) 0.0226(17) -0.0024(14) 0.0012(13) 0.0015(14)
O8 0.0240(12) 0.0538(18) 0.0348(14) 0.0146(13) 0.0034(11) -0.0021(12)
C9 0.0221(16) 0.031(2) 0.0260(17) 0.0007(15) 0.0061(14) -0.0005(15)
C10 0.0261(18) 0.038(2) 0.035(2) -0.0047(17) 0.0063(15) -0.0070(16)
C11 0.0295(19) 0.028(2) 0.050(2) 0.0019(18) 0.0119(17) -0.0047(16)
C12 0.037(2) 0.041(2) 0.034(2) 0.0106(18) 0.0133(17) 0.0075(18)
C13 0.0280(18) 0.038(2) 0.0269(18) -0.0016(16) 0.0046(15) 0.0025(16)
C14 0.0206(16) 0.0243(19) 0.0328(19) -0.0048(15) 0.0053(14) -0.0011(14)
O15 0.0224(12) 0.0240(14) 0.0583(17) -0.0031(12) 0.0094(12) -0.0021(11)
C16 0.0201(16) 0.0262(19) 0.0265(17) -0.0049(14) 0.0033(13) -0.0027(14)
C17 0.0296(18) 0.0192(17) 0.0252(17) -0.0020(14) 0.0012(14) -0.0011(15)
C18 0.0243(17) 0.0271(19) 0.0228(17) -0.0014(14) 0.0018(14) 0.0047(15)
C19 0.0234(16) 0.0234(17) 0.0184(16) -0.0041(13) -0.0008(13) -0.0001(14)
C20 0.0283(18) 0.0226(18) 0.0288(18) -0.0010(14) 0.0007(14) 0.0021(15)
C21 0.0255(17) 0.0253(19) 0.0284(17) -0.0067(15) 0.0005(14) 0.0025(15)
O1' 0.0352(14) 0.0245(16) 0.0514(17) -0.0061(12) 0.0071(12) -0.0041(11)
C1' 0.0277(18) 0.025(2) 0.0228(17) 0.0002(14) -0.0012(14) -0.0021(15)
C2' 0.0216(16) 0.0275(19) 0.0187(15) 0.0028(13) 0.0005(13) -0.0017(14)
C3' 0.0272(18) 0.028(2) 0.0272(17) 0.0004(15) -0.0015(14) -0.0043(15)
C4' 0.0232(17) 0.038(2) 0.0234(17) -0.0007(15) 0.0003(14) -0.0052(15)
C5' 0.0241(17) 0.032(2) 0.0214(16) -0.0013(15) -0.0006(13) 0.0023(15)
C6' 0.0266(17) 0.0279(19) 0.0245(17) -0.0032(14) 0.0011(14) -0.0035(15)
C7' 0.0229(16) 0.0281(19) 0.0202(16) 0.0009(14) 0.0009(13) -0.0054(14)
O8' 0.0194(12) 0.0524(18) 0.0297(13) -0.0108(12) 0.0017(10) 0.0002(12)
C9' 0.0227(16) 0.031(2) 0.0232(17) -0.0019(15) 0.0058(14) -0.0037(15)
C10' 0.0281(18) 0.029(2) 0.0319(19) 0.0039(16) 0.0022(15) 0.0024(15)
C11' 0.0282(18) 0.030(2) 0.048(2) -0.0049(18) 0.0117(17) 0.0000(16)
C12' 0.0312(19) 0.040(2) 0.035(2) -0.0135(18) 0.0065(16) -0.0066(17)
C13' 0.0259(17) 0.043(2) 0.0220(17) 0.0003(16) -0.0009(14) -0.0028(16)
C14' 0.0205(16) 0.0254(18) 0.0286(18) 0.0038(15) 0.0032(14) -0.0002(14)
O15' 0.0208(12) 0.0247(13) 0.0484(16) 0.0052(12) 0.0065(11) 0.0020(10)
C16' 0.0202(16) 0.0250(18) 0.0214(16) 0.0064(13) 0.0018(13) 0.0018(14)
C17' 0.0234(17) 0.0243(18) 0.0230(16) 0.0008(14) 0.0002(13) 0.0004(14)
C18' 0.0230(16) 0.0257(18) 0.0211(16) 0.0000(13) -0.0009(13) -0.0022(14)
C19' 0.0254(17) 0.0261(18) 0.0191(16) 0.0060(13) 0.0009(13) 0.0002(15)
C20' 0.0296(18) 0.0195(17) 0.0318(18) 0.0015(14) 0.0024(15) -0.0010(15)
C21' 0.0249(17) 0.0237(19) 0.0303(18) 0.0031(15) 0.0019(14) -0.0014(15)
C30 0.043(8) 0.050(9) 0.044(8) 0.005(7) -0.011(7) 0.023(7)
Cl1 0.071(3) 0.108(6) 0.114(6) 0.049(5) -0.011(4) -0.027(4)
Cl2 0.106(6) 0.117(7) 0.041(4) 0.006(4) 0.029(4) 0.075(6)
Cl3 0.105(6) 0.097(5) 0.049(4) 0.025(3) -0.020(3) 0.050(4)
Cl4 0.083(4) 0.091(5) 0.107(4) -0.030(3) -0.054(4) 0.019(3)
C30' 0.029(6) 0.044(6) 0.033(6) 0.007(5) 0.009(5) 0.001(5)
Cl1' 0.052(3) 0.063(3) 0.070(3) 0.037(2) 0.032(3) 0.022(2)
Cl2' 0.043(2) 0.083(3) 0.043(3) 0.010(2) 0.0156(17) 0.021(2)
Cl3' 0.048(3) 0.105(5) 0.041(3) 0.010(3) -0.0156(18) 0.010(3)
Cl4' 0.052(2) 0.080(4) 0.158(6) -0.054(4) 0.036(3) -0.021(2)
C40 0.026(6) 0.046(7) 0.027(6) -0.006(6) 0.001(6) -0.003(6)
Cl5 0.065(4) 0.119(6) 0.040(3) -0.027(3) -0.001(2) 0.041(4)
Cl6 0.0272(17) 0.096(5) 0.057(2) 0.003(3) 0.0081(14) 0.006(2)
Cl7 0.044(4) 0.079(3) 0.047(2) 0.0244(18) -0.016(3) -0.010(3)
Cl8 0.084(3) 0.057(3) 0.063(3) 0.018(3) -0.019(2) -0.010(2)
C40' 0.035(11) 0.037(11) 0.033(11) 0.008(10) -0.007(10) 0.002(10)
Cl5' 0.037(4) 0.062(5) 0.034(3) -0.002(3) 0.011(3) 0.009(3)
Cl6' 0.024(3) 0.086(8) 0.070(4) 0.015(4) -0.005(3) -0.008(4)
Cl7' 0.026(4) 0.053(4) 0.041(4) 0.016(3) -0.012(3) -0.016(2)
Cl8' 0.098(7) 0.042(5) 0.087(6) -0.031(5) 0.008(4) 0.023(4)

loop_
_atom_type_symbol
_atom_type_description
_atom_type_scat_dispersion_real
_atom_type_scat_dispersion_imag
_atom_type_scat_source
C C 0.0181 0.0091 'International Tables Vol C Tables 4.2.6.8 and 6.1.1.4'
H H 0.0000 0.0000 'International Tables Vol C Tables 4.2.6.8 and 6.1.1.4'
O O 0.0492 0.0322 'International Tables Vol C Tables 4.2.6.8 and 6.1.1.4'
Cl Cl 0.3639 0.7018 'International Tables Vol C Tables 4.2.6.8 and 6.1.1.4'

loop_
_geom_angle_atom_site_label_1
_geom_angle_atom_site_label_2
_geom_angle_atom_site_label_3
_geom_angle
_geom_angle_site_symmetry_1
_geom_angle_site_symmetry_3
O1 C1 C2 119.0(3) . .
O1 C1 C19 117.6(3) . 2_655
C2 C1 C19 123.3(3) . 2_655
C7 C2 C3 117.8(3) . .
C7 C2 C1 123.6(3) . .
C3 C2 C1 118.3(3) . .
C4 C3 C2 121.6(4) . .
C3 C4 C5 119.2(3) . .
C4 C5 O8 115.8(3) . .
C4 C5 C6 121.4(3) . .
O8 C5 C6 122.8(3) . .
C7 C6 C5 118.6(3) . .
C6 C7 C2 121.2(3) . .
C5 O8 C9 120.0(3) . .
C10 C9 O8 117.3(3) . .
C10 C9 C14 120.4(4) . .
O8 C9 C14 121.9(3) . .
C9 C10 C11 120.0(4) . .
C12 C11 C10 120.0(4) . .
C11 C12 C13 120.5(4) . .
C14 C13 C12 119.5(4) . .
C13 C14 O15 122.3(3) . .
C13 C14 C9 119.5(3) . .
O15 C14 C9 117.6(3) . .
C16 O15 C14 123.4(3) . .
C17 C16 O15 124.6(3) . .
C17 C16 C21 121.8(3) . .
O15 C16 C21 113.6(3) . .
C16 C17 C18 118.7(3) . .
C17 C18 C19 120.6(3) . .
C18 C19 C20 118.8(3) . .
C18 C19 C1 124.9(3) . 2_655
C20 C19 C1 116.3(3) . 2_655
C21 C20 C19 121.1(3) . .
C20 C21 C16 118.9(3) . .
O1' C1' C19' 119.2(3) . 2
O1' C1' C2' 118.9(3) . .
C19' C1' C2' 121.8(3) 2 .
C7' C2' C3' 118.1(3) . .
C7' C2' C1' 124.0(3) . .
C3' C2' C1' 117.6(3) . .
C4' C3' C2' 120.7(3) . .
C3' C4' C5' 120.1(3) . .
O8' C5' C4' 116.3(3) . .
O8' C5' C6' 123.1(3) . .
C4' C5' C6' 120.6(3) . .
C5' C6' C7' 119.1(3) . .
C6' C7' C2' 121.2(3) . .
C5' O8' C9' 119.8(3) . .
C10' C9' O8' 117.4(3) . .
C10' C9' C14' 119.9(3) . .
O8' C9' C14' 122.3(3) . .
C9' C10' C11' 120.0(4) . .
C12' C11' C10' 119.7(4) . .
C11' C12' C13' 121.2(4) . .
C12' C13' C14' 119.2(3) . .
C13' C14' O15' 122.0(3) . .
C13' C14' C9' 120.0(4) . .
O15' C14' C9' 117.4(3) . .
C16' O15' C14' 122.5(3) . .
C17' C16' C21' 121.2(3) . .
C17' C16' O15' 125.3(3) . .
C21' C16' O15' 113.4(3) . .
C16' C17' C18' 119.2(3) . .
C19' C18' C17' 120.5(3) . .
C18' C19' C20' 118.8(3) . .
C18' C19' C1' 125.5(3) . 2
C20' C19' C1' 115.6(3) . 2
C21' C20' C19' 120.7(3) . .
C16' C21' C20' 119.4(3) . .
Cl3 C30 Cl1 110.0(8) . .
Cl3 C30 Cl2 112.1(8) . .
Cl1 C30 Cl2 109.2(8) . .
Cl3 C30 Cl4 108.4(8) . .
Cl1 C30 Cl4 108.6(8) . .
Cl2 C30 Cl4 108.4(8) . .
Cl4' C30' Cl3' 112.7(7) . .
Cl4' C30' Cl1' 108.3(6) . .
Cl3' C30' Cl1' 107.6(6) . .
Cl4' C30' Cl2' 106.3(6) . .
Cl3' C30' Cl2' 110.0(6) . .
Cl1' C30' Cl2' 112.1(7) . .
Cl2" C30" Cl1" 109.5(13) . .
Cl6 C40 Cl8 108.5(6) . .
Cl6 C40 Cl5 109.5(6) . .
Cl8 C40 Cl5 110.1(6) . .
Cl6 C40 Cl7 109.9(6) . .
Cl8 C40 Cl7 110.5(6) . .
Cl5 C40 Cl7 108.4(6) . .
Cl5' C40' Cl6' 109.7(9) . .
Cl5' C40' Cl8' 108.1(8) . .
Cl6' C40' Cl8' 109.4(9) . .
Cl5' C40' Cl7' 110.6(9) . .
Cl6' C40' Cl7' 110.0(8) . .
Cl8' C40' Cl7' 108.9(9) . .
Cl6" C40" Cl5" 109.3(13) . .

loop_
_geom_bond_atom_site_label_1
_geom_bond_atom_site_label_2
_geom_bond_distance
_geom_bond_site_symmetry_2
O1 C1 1.234(5) .
C1 C2 1.475(5) .
C1 C19 1.492(5) 2_655
C2 C7 1.402(5) .
C2 C3 1.411(5) .
C3 C4 1.369(5) .
C4 C5 1.388(6) .
C5 O8 1.389(4) .
C5 C6 1.394(5) .
C6 C7 1.391(5) .
O8 C9 1.391(5) .
C9 C10 1.372(6) .
C9 C14 1.395(5) .
C10 C11 1.388(6) .
C11 C12 1.370(6) .
C12 C13 1.395(6) .
C13 C14 1.385(6) .
C14 O15 1.386(5) .
O15 C16 1.385(4) .
C16 C17 1.385(5) .
C16 C21 1.385(5) .
C17 C18 1.394(5) .
C18 C19 1.397(5) .
C19 C20 1.400(5) .
C19 C1 1.492(5) 2_655
C20 C21 1.378(5) .
O1' C1' 1.223(5) .
C1' C19' 1.486(5) 2
C1' C2' 1.491(5) .
C2' C7' 1.392(5) .
C2' C3' 1.419(5) .
C3' C4' 1.363(5) .
C4' C5' 1.389(5) .
C5' O8' 1.384(4) .
C5' C6' 1.389(5) .
C6' C7' 1.389(5) .
O8' C9' 1.390(4) .
C9' C10' 1.381(6) .
C9' C14' 1.392(5) .
C10' C11' 1.388(6) .
C11' C12' 1.369(6) .
C12' C13' 1.383(6) .
C13' C14' 1.386(5) .
C14' O15' 1.390(5) .
O15' C16' 1.387(4) .
C16' C17' 1.383(5) .
C16' C21' 1.386(5) .
C17' C18' 1.402(5) .
C18' C19' 1.398(5) .
C19' C20' 1.403(5) .
C19' C1' 1.486(5) 2
C20' C21' 1.387(5) .
C30 Cl3 1.730(11) .
C30 Cl1 1.735(12) .
C30 Cl2 1.739(11) .
C30 Cl4 1.743(12) .
C30' Cl4' 1.741(11) .
C30' Cl3' 1.748(10) .
C30' Cl1' 1.749(10) .
C30' Cl2' 1.753(10) .
C30" Cl2" 1.742(16) .
C30" Cl1" 1.742(16) .
C40 Cl6 1.744(9) .
C40 Cl8 1.749(9) .
C40 Cl5 1.750(9) .
C40 Cl7 1.760(9) .
C40' Cl5' 1.744(12) .
C40' Cl6' 1.748(12) .
C40' Cl8' 1.751(12) .
C40' Cl7' 1.754(12) .
C40" Cl6" 1.744(16) .
C40" Cl5" 1.750(16) .
